data_1507990
loop_
_publ_author_name
'Shima, Takanori'
'Luo, Yi'
'Stewart, Timothy'
'Bau, Robert'
'McIntyre, Garry J.'
'Mason, Sax A.'
'Hou, Zhaomin'

_publ_section_title
;
 Molecular heterometallic hydride clusters composed of rare-earth and
 d-transition metals.
;
_journal_issue 10
_journal_name_full 'Nature chemistry'
_journal_page_first 814
_journal_page_last 820
_journal_paper_doi 10.1038/nchem.1147
_journal_volume 3
_journal_year 2011
_chemical_formula_moiety 'C58 H110 Si4 W Y4, C6 H14'
_chemical_formula_sum 'C64 H124 Si4 W Y4'
_chemical_formula_weight 1545.53
_chemical_name_systematic
; 
 ? 
;
_space_group_IT_number 14
_symmetry_cell_setting monoclinic
_symmetry_space_group_name_Hall '-P 2yn'
_symmetry_space_group_name_H-M 'P 1 21/n 1'
_atom_sites_solution_hydrogens difmap
_atom_sites_solution_primary direct
_atom_sites_solution_secondary difmap
_audit_creation_method SHELXL-97
_cell_angle_alpha 90
_cell_angle_beta 91.8510(10)
_cell_angle_gamma 90
_cell_formula_units_Z 4
_cell_length_a 13.2794(6)
_cell_length_b 30.4306(14)
_cell_length_c 18.1306(8)
_cell_measurement_temperature 150(2)
_cell_volume 7322.8(6)
_computing_molecular_graphics 'ORTEP-3 for Windows'
_computing_publication_material 'SHELXL-97 (Sheldrick, 2008)'
_computing_structure_refinement 'SHELXL-97 (Sheldrick, 2008)'
_computing_structure_solution 'SHELXS-97 (Sheldrick, 2008)'
_diffrn_ambient_temperature 150(2)
_diffrn_measured_fraction_theta_full 0.746
_diffrn_measured_fraction_theta_max 0.746
_diffrn_measurement_device_type 'ILL VIVALDI'
_diffrn_measurement_method 'time-of-flight Laue diffraction'
_diffrn_radiation_probe neutron
_diffrn_radiation_source 'ILL VIVALDI'
_diffrn_radiation_type neutron
_diffrn_radiation_wavelength 0.9-2.7
_diffrn_reflns_av_R_equivalents 0.3317
_diffrn_reflns_av_sigmaI/netI 0.1586
_diffrn_reflns_limit_h_max 12
_diffrn_reflns_limit_h_min -12
_diffrn_reflns_limit_k_max 29
_diffrn_reflns_limit_k_min -28
_diffrn_reflns_limit_l_max 16
_diffrn_reflns_limit_l_min -16
_diffrn_reflns_number 51635
_diffrn_reflns_theta_full 11.22
_diffrn_reflns_theta_max 11.22
_diffrn_reflns_theta_min 0.98
_exptl_absorpt_coefficient_mu 0.004
_exptl_absorpt_correction_type none
_exptl_crystal_colour red
_exptl_crystal_density_diffrn 1.402
_exptl_crystal_density_method 'not measured'
_exptl_crystal_description block
_exptl_crystal_F_000 56
_exptl_crystal_size_max 2.0
_exptl_crystal_size_mid 1.5
_exptl_crystal_size_min 0.6
_refine_diff_density_max 1.252
_refine_diff_density_min -1.422
_refine_diff_density_rms 0.231
_refine_ls_extinction_method none
_refine_ls_goodness_of_fit_ref 1.095
_refine_ls_hydrogen_treatment mixed
_refine_ls_matrix_type full
_refine_ls_number_parameters 639
_refine_ls_number_reflns 5268
_refine_ls_number_restraints 394
_refine_ls_restrained_S_all 1.070
_refine_ls_R_factor_all 0.2235
_refine_ls_R_factor_gt 0.1894
_refine_ls_shift/su_max 0.013
_refine_ls_shift/su_mean 0.000
_refine_ls_structure_factor_coef Fsqd
_refine_ls_weighting_details 'calc w=1/[\s^2^(Fo^2^)+(0.1932P)^2^+630.1736P] where P=(Fo^2^+2Fc^2^)/3'
_refine_ls_weighting_scheme calc
_refine_ls_wR_factor_gt 0.4257
_refine_ls_wR_factor_ref 0.4464
_reflns_number_gt 4107
_reflns_number_total 5268
_reflns_threshold_expression I>2\s(I)
_cod_data_source_file nchem.1147-s7.cif
_cod_data_source_block 3b_n
_cod_original_sg_symbol_H-M 'P 21/n'
_cod_database_code 1507990

loop_
_symmetry_equiv_pos_as_xyz
'x, y, z'
'-x+1/2, y+1/2, -z+1/2'
'-x, -y, -z'
'x-1/2, -y-1/2, z-1/2'

loop_
_atom_site_label
_atom_site_type_symbol
_atom_site_fract_x
_atom_site_fract_y
_atom_site_fract_z
_atom_site_U_iso_or_equiv
_atom_site_adp_type
_atom_site_occupancy
_atom_site_symmetry_multiplicity
_atom_site_calc_flag
_atom_site_refinement_flags
_atom_site_disorder_assembly
_atom_site_disorder_group
W1 W 0.2860(11) 0.1446(5) 0.6511(9) 0.031(4) Uani 1 1 d U . .
Y1 Y 0.3445(7) 0.0512(3) 0.7191(5) 0.034(2) Uani 1 1 d . . .
Y2 Y 0.2539(7) 0.1243(3) 0.8522(5) 0.035(2) Uani 1 1 d . . .
Y3 Y 0.5029(6) 0.1356(3) 0.7781(5) 0.031(2) Uani 1 1 d . . .
Y4 Y 0.3324(7) 0.2212(3) 0.7717(6) 0.034(2) Uani 1 1 d . . .
C1 C 0.3044(3) 0.14447(14) 0.5189(3) 0.0487(15) Uani 1 1 d GU . .
C2 C 0.2843(3) 0.18801(14) 0.5383(3) 0.0491(15) Uani 1 1 d GU . .
C3 C 0.1879(3) 0.18951(14) 0.5671(3) 0.0491(15) Uani 1 1 d GU . .
C4 C 0.1484(3) 0.14690(14) 0.5655(3) 0.0489(15) Uani 1 1 d GU . .
C5 C 0.2204(3) 0.11907(14) 0.5357(3) 0.0485(15) Uani 1 1 d GU . .
C6 C 0.3985(5) 0.1281(2) 0.4861(4) 0.079(2) Uani 1 1 d G . .
H6A H 0.3900 0.1283 0.4279 0.1225(18) Uiso 1 1 calc R . .
H6B H 0.4130 0.0956 0.5046 0.1225(18) Uiso 1 1 calc R . .
H6C H 0.4594 0.1487 0.5026 0.1225(18) Uiso 1 1 calc R . .
C7 C 0.3533(5) 0.22602(19) 0.5298(5) 0.081(2) Uani 1 1 d G . .
H7A H 0.3442 0.2390 0.4758 0.1225(18) Uiso 1 1 calc R . .
H7B H 0.4288 0.2156 0.5388 0.1225(18) Uiso 1 1 calc R . .
H7C H 0.3361 0.2506 0.5688 0.1225(18) Uiso 1 1 calc R . .
C8 C 0.1365(5) 0.2294(2) 0.5946(5) 0.081(2) Uani 1 1 d G . .
H8A H 0.0950 0.2444 0.5506 0.1225(18) Uiso 1 1 calc R . .
H8B H 0.1909 0.2518 0.6162 0.1225(18) Uiso 1 1 calc R . .
H8C H 0.0869 0.2204 0.6366 0.1225(18) Uiso 1 1 calc R . .
C9 C 0.0477(5) 0.1335(2) 0.5910(5) 0.079(2) Uani 1 1 d G . .
H9A H 0.0516 0.1012 0.6124 0.1225(18) Uiso 1 1 calc R . .
H9B H -0.0052 0.1346 0.5461 0.1225(18) Uiso 1 1 calc R . .
H9C H 0.0247 0.1553 0.6328 0.1225(18) Uiso 1 1 calc R . .
C10 C 0.2096(5) 0.07093(19) 0.5240(5) 0.080(2) Uani 1 1 d G . .
H10A H 0.1802 0.0649 0.4699 0.1225(18) Uiso 1 1 calc R . .
H10B H 0.1598 0.0579 0.5629 0.1225(18) Uiso 1 1 calc R . .
H10C H 0.2809 0.0557 0.5308 0.1225(18) Uiso 1 1 calc R . .
C11 C 0.2711(2) -0.0262(3) 0.6747(3) 0.0408(14) Uani 1 1 d GU . .
C12 C 0.3059(3) -0.0319(3) 0.7490(2) 0.0405(14) Uani 1 1 d GDU . .
C13 C 0.4125(3) -0.0279(3) 0.7512(3) 0.0408(14) Uani 1 1 d GDU . .
C14 C 0.4436(3) -0.0198(3) 0.6782(3) 0.0408(14) Uani 1 1 d GDU . .
C15 C 0.3563(3) -0.0187(3) 0.6310(2) 0.0404(14) Uani 1 1 d GDU . .
C16 C 0.2506(7) -0.0447(3) 0.8187(5) 0.055(4) Uani 1 1 d DU . .
H16A H 0.2499 -0.0794 0.8239 0.1225(18) Uiso 1 1 calc R . .
H16B H 0.1756 -0.0329 0.8148 0.1225(18) Uiso 1 1 calc R . .
H16C H 0.2881 -0.0307 0.8655 0.1225(18) Uiso 1 1 calc R . .
C17 C 0.4826(7) -0.0346(4) 0.8190(4) 0.054(4) Uani 1 1 d DU . .
H17A H 0.4968 -0.0686 0.8265 0.1225(18) Uiso 1 1 calc R . .
H17B H 0.4481 -0.0219 0.8663 0.1225(18) Uiso 1 1 calc R . .
H17C H 0.5515 -0.0180 0.8111 0.1225(18) Uiso 1 1 calc R . .
C18 C 0.5516(5) -0.0193(4) 0.6510(6) 0.060(4) Uani 1 1 d DU . .
H18A H 0.5627 -0.0468 0.6163 0.1225(18) Uiso 1 1 calc R . .
H18B H 0.6030 -0.0208 0.6968 0.1225(18) Uiso 1 1 calc R . .
H18C H 0.5638 0.0100 0.6211 0.1225(18) Uiso 1 1 calc R . .
C19 C 0.3629(7) -0.0195(4) 0.5467(4) 0.045(3) Uani 1 1 d DU . .
H19A H 0.4119 0.0058 0.5298 0.1225(18) Uiso 1 1 calc R . .
H19B H 0.2903 -0.0145 0.5223 0.1225(18) Uiso 1 1 calc R . .
H19C H 0.3912 -0.0503 0.5299 0.1225(18) Uiso 1 1 calc R . .
Si1 Si 0.1421(8) -0.03679(16) 0.6392(3) 0.053(6) Uani 1 1 d D . .
C20 C 0.0556(8) 0.0054(3) 0.6807(7) 0.053(2) Uani 1 1 d DU . .
H20A H -0.0193 -0.0002 0.6611 0.120(2) Uiso 1 1 calc R . .
H20B H 0.0784 0.0373 0.6652 0.120(2) Uiso 1 1 calc R . .
H20C H 0.0592 0.0026 0.7389 0.120(2) Uiso 1 1 calc R . .
C21 C 0.1134(8) -0.0396(3) 0.5363(5) 0.054(2) Uani 1 1 d DU . .
H21A H 0.1603 -0.0635 0.5123 0.120(2) Uiso 1 1 calc R . .
H21B H 0.1268 -0.0085 0.5123 0.120(2) Uiso 1 1 calc R . .
H21C H 0.0369 -0.0484 0.5268 0.120(2) Uiso 1 1 calc R . .
C22 C 0.1038(8) -0.0921(3) 0.6772(6) 0.054(2) Uani 1 1 d DU . .
H22A H 0.1556 -0.1164 0.6608 0.120(2) Uiso 1 1 calc R . .
H22B H 0.0307 -0.1003 0.6565 0.120(2) Uiso 1 1 calc R . .
H22C H 0.1037 -0.0906 0.7356 0.120(2) Uiso 1 1 calc R . .
C23 C 0.1202(3) 0.11535(18) 0.9532(4) 0.0493(15) Uani 1 1 d GU . .
C24 C 0.1863(4) 0.14797(15) 0.9830(5) 0.0493(15) Uani 1 1 d GDU . .
C25 C 0.2798(4) 0.1275(2) 1.0017(4) 0.0494(15) Uani 1 1 d GDU . .
C26 C 0.2715(4) 0.08224(19) 0.9835(5) 0.0492(15) Uani 1 1 d GDU . .
C27 C 0.1728(4) 0.07473(15) 0.9535(5) 0.0491(15) Uani 1 1 d GDU . .
C28 C 0.1584(9) 0.1931(2) 1.0060(7) 0.073(4) Uani 1 1 d DU . .
H28A H 0.1110 0.1914 1.0518 0.1225(18) Uiso 1 1 calc R . .
H28B H 0.1200 0.2092 0.9617 0.1225(18) Uiso 1 1 calc R . .
H28C H 0.2245 0.2109 1.0210 0.1225(18) Uiso 1 1 calc R . .
C29 C 0.3691(7) 0.1471(5) 1.0406(7) 0.091(6) Uani 1 1 d DU . .
H29A H 0.3919 0.1756 1.0122 0.1225(18) Uiso 1 1 calc R . .
H29B H 0.4288 0.1240 1.0423 0.1225(18) Uiso 1 1 calc R . .
H29C H 0.3504 0.1556 1.0951 0.1225(18) Uiso 1 1 calc R . .
C30 C 0.3464(8) 0.0467(4) 0.9972(8) 0.098(6) Uani 1 1 d DU . .
H30A H 0.3381 0.0339 1.0510 0.1225(18) Uiso 1 1 calc R . .
H30B H 0.4200 0.0595 0.9924 0.1225(18) Uiso 1 1 calc R . .
H30C H 0.3343 0.0213 0.9579 0.1225(18) Uiso 1 1 calc R . .
C31 C 0.1276(9) 0.0312(3) 0.9354(7) 0.065(4) Uani 1 1 d DU . .
H31A H 0.0791 0.0217 0.9778 0.1225(18) Uiso 1 1 calc R . .
H31B H 0.1856 0.0076 0.9308 0.1225(18) Uiso 1 1 calc R . .
H31C H 0.0859 0.0333 0.8847 0.1225(18) Uiso 1 1 calc R . .
Si2 Si -0.0084(6) 0.12138(13) 0.9069(5) 0.062(6) Uani 1 1 d DU . .
C32 C -0.0028(10) 0.1200(5) 0.8044(6) 0.088(3) Uani 1 1 d DU . .
H32A H -0.0764 0.1232 0.7809 0.120(2) Uiso 1 1 calc R . .
H32B H 0.0289 0.0898 0.7877 0.120(2) Uiso 1 1 calc R . .
H32C H 0.0425 0.1463 0.7864 0.120(2) Uiso 1 1 calc R . .
C33 C -0.0668(9) 0.1746(3) 0.9331(7) 0.087(3) Uani 1 1 d DU . .
H33A H -0.0629 0.1781 0.9913 0.120(2) Uiso 1 1 calc R . .
H33B H -0.1432 0.1751 0.9144 0.120(2) Uiso 1 1 calc R . .
H33C H -0.0276 0.2008 0.9086 0.120(2) Uiso 1 1 calc R . .
C34 C -0.0964(9) 0.0814(4) 0.9486(8) 0.088(3) Uani 1 1 d DU . .
H34A H -0.1687 0.0845 0.9226 0.120(2) Uiso 1 1 calc R . .
H34B H -0.1014 0.0879 1.0057 0.120(2) Uiso 1 1 calc R . .
H34C H -0.0692 0.0491 0.9410 0.120(2) Uiso 1 1 calc R . .
C35 C 0.6951(5) 0.14075(16) 0.7685(3) 0.0424(14) Uani 1 1 d GU . .
C36 C 0.6741(6) 0.17200(12) 0.8241(3) 0.0424(14) Uani 1 1 d GDU . .
C37 C 0.6436(6) 0.14878(16) 0.8876(3) 0.0426(14) Uani 1 1 d GDU . .
C38 C 0.6457(6) 0.10316(15) 0.8712(3) 0.0425(14) Uani 1 1 d GDU . .
C39 C 0.6775(6) 0.09820(13) 0.7976(3) 0.0426(14) Uani 1 1 d GDU . .
C40 C 0.6956(7) 0.2207(2) 0.8232(6) 0.038(3) Uani 1 1 d DU . .
H40A H 0.6597 0.2360 0.8677 0.1225(18) Uiso 1 1 calc R . .
H40B H 0.6679 0.2343 0.7728 0.1225(18) Uiso 1 1 calc R . .
H40C H 0.7744 0.2259 0.8284 0.1225(18) Uiso 1 1 calc R . .
C41 C 0.6231(9) 0.1678(4) 0.9625(4) 0.067(4) Uani 1 1 d DU . .
H41A H 0.6895 0.1827 0.9847 0.1225(18) Uiso 1 1 calc R . .
H41B H 0.6001 0.1424 0.9981 0.1225(18) Uiso 1 1 calc R . .
H41C H 0.5653 0.1916 0.9572 0.1225(18) Uiso 1 1 calc R . .
C42 C 0.6263(8) 0.0684(3) 0.9284(6) 0.083(5) Uani 1 1 d DU . .
H42A H 0.6955 0.0586 0.9539 0.1225(18) Uiso 1 1 calc R . .
H42B H 0.5910 0.0410 0.9026 0.1225(18) Uiso 1 1 calc R . .
H42C H 0.5786 0.0814 0.9687 0.1225(18) Uiso 1 1 calc R . .
C43 C 0.7048(8) 0.0555(3) 0.7609(7) 0.058(4) Uani 1 1 d DU . .
H43A H 0.6679 0.0292 0.7870 0.1225(18) Uiso 1 1 calc R . .
H43B H 0.7838 0.0508 0.7656 0.1225(18) Uiso 1 1 calc R . .
H43C H 0.6820 0.0566 0.7045 0.1225(18) Uiso 1 1 calc R . .
Si3 Si 0.7281(3) 0.15836(13) 0.6699(9) 0.055(6) Uani 1 1 d D . .
C44 C 0.7764(8) 0.1131(4) 0.6130(7) 0.082(3) Uani 1 1 d D . .
H44A H 0.7999 0.1257 0.5619 0.120(2) Uiso 1 1 calc R . .
H44B H 0.7187 0.0895 0.6033 0.120(2) Uiso 1 1 calc R . .
H44C H 0.8384 0.0980 0.6411 0.120(2) Uiso 1 1 calc R . .
C45 C 0.8273(8) 0.2010(4) 0.6692(7) 0.082(3) Uani 1 1 d D . .
H45A H 0.7975 0.2312 0.6875 0.120(2) Uiso 1 1 calc R . .
H45B H 0.8531 0.2047 0.6149 0.120(2) Uiso 1 1 calc R . .
H45C H 0.8882 0.1914 0.7049 0.120(2) Uiso 1 1 calc R . .
C46 C 0.6186(7) 0.1816(5) 0.6177(7) 0.082(3) Uani 1 1 d D . .
H46A H 0.5920 0.2097 0.6456 0.120(2) Uiso 1 1 calc R . .
H46B H 0.5605 0.1578 0.6135 0.120(2) Uiso 1 1 calc R . .
H46C H 0.6405 0.1907 0.5642 0.120(2) Uiso 1 1 calc R . .
C47 C 0.2533(3) 0.3016(2) 0.7836(3) 0.0376(14) Uani 1 1 d GU . .
C48 C 0.3055(4) 0.2930(3) 0.8517(2) 0.0375(14) Uani 1 1 d GDU . .
C49 C 0.4102(3) 0.2917(3) 0.8382(3) 0.0378(14) Uani 1 1 d GDU . .
C50 C 0.4227(3) 0.2995(3) 0.7618(3) 0.0375(14) Uani 1 1 d GDU . .
C51 C 0.3257(4) 0.3055(3) 0.7281(2) 0.0373(13) Uani 1 1 d GDU . .
C52 C 0.2692(8) 0.2901(4) 0.9285(3) 0.056(4) Uani 1 1 d D . .
H52A H 0.3111 0.2659 0.9580 0.1225(18) Uiso 1 1 calc R . .
H52B H 0.1919 0.2815 0.9271 0.1225(18) Uiso 1 1 calc R . .
H52C H 0.2789 0.3209 0.9550 0.1225(18) Uiso 1 1 calc R . .
C53 C 0.4907(6) 0.2878(4) 0.8970(5) 0.076(5) Uani 1 1 d D . .
H53A H 0.4801 0.3122 0.9377 0.1225(18) Uiso 1 1 calc R . .
H53B H 0.5620 0.2921 0.8736 0.1225(18) Uiso 1 1 calc R . .
H53C H 0.4872 0.2563 0.9216 0.1225(18) Uiso 1 1 calc R . .
C54 C 0.5177(5) 0.3054(4) 0.7216(6) 0.067(5) Uani 1 1 d D . .
H54A H 0.5128 0.2880 0.6710 0.1225(18) Uiso 1 1 calc R . .
H54B H 0.5792 0.2933 0.7542 0.1225(18) Uiso 1 1 calc R . .
H54C H 0.5288 0.3392 0.7108 0.1225(18) Uiso 1 1 calc R . .
C55 C 0.3117(9) 0.3226(3) 0.6513(3) 0.051(4) Uani 1 1 d D . .
H55A H 0.3120 0.3574 0.6522 0.1225(18) Uiso 1 1 calc R . .
H55B H 0.2420 0.3113 0.6284 0.1225(18) Uiso 1 1 calc R . .
H55C H 0.3711 0.3112 0.6187 0.1225(18) Uiso 1 1 calc R . .
Si4 Si 0.1173(9) 0.3171(2) 0.7766(2) 0.042(5) Uani 1 1 d DU . .
C56 C 0.0434(8) 0.2682(3) 0.8086(7) 0.061(2) Uani 1 1 d D . .
H56A H 0.0687 0.2593 0.8625 0.120(2) Uiso 1 1 calc R . .
H56B H 0.0539 0.2415 0.7722 0.120(2) Uiso 1 1 calc R . .
H56C H -0.0341 0.2764 0.8090 0.120(2) Uiso 1 1 calc R . .
C57 C 0.0734(8) 0.3365(3) 0.6824(5) 0.061(2) Uani 1 1 d D . .
H57A H -0.0027 0.3468 0.6841 0.120(2) Uiso 1 1 calc R . .
H57B H 0.0796 0.3106 0.6439 0.120(2) Uiso 1 1 calc R . .
H57C H 0.1186 0.3633 0.6661 0.120(2) Uiso 1 1 calc R . .
C58 C 0.0997(8) 0.3630(3) 0.8445(6) 0.060(2) Uani 1 1 d D . .
H58A H 0.1159 0.3514 0.8986 0.120(2) Uiso 1 1 calc R . .
H58B H 0.0242 0.3742 0.8406 0.120(2) Uiso 1 1 calc R . .
H58C H 0.1490 0.3892 0.8324 0.120(2) Uiso 1 1 calc R . .
H1 H 0.335(2) 0.1333(10) 0.7436(16) 0.073(7) Uani 1 1 d U . .
H2 H 0.3956(17) 0.0893(8) 0.8304(13) 0.051(6) Uani 1 1 d U . .
H3 H 0.3935(16) 0.1640(7) 0.8517(13) 0.049(6) Uani 1 1 d U . .
H4 H 0.4905(19) 0.0741(9) 0.7245(16) 0.066(7) Uani 1 1 d U . .
H5 H 0.2374(18) 0.0606(8) 0.8013(13) 0.052(6) Uani 1 1 d U . .
H6 H 0.2271(18) 0.1944(8) 0.8445(13) 0.053(6) Uani 1 1 d U . .
H7 H 0.4837(17) 0.2054(8) 0.7642(13) 0.053(6) Uani 1 1 d U . .
H8 H 0.221(2) 0.1009(10) 0.6859(16) 0.076(8) Uani 1 1 d U . .
H9 H 0.382(2) 0.1077(10) 0.6435(17) 0.076(8) Uani 1 1 d U . .
H10 H 0.213(2) 0.1740(9) 0.7144(15) 0.066(7) Uani 1 1 d U . .
H11 H 0.3863(18) 0.1799(8) 0.6704(14) 0.056(6) Uani 1 1 d U . .
C59A C 0.0449(3) 0.0630(2) 0.1325(4) 0.105(6) Uiso 0.746(14) 1 d PD A 1
H59A H 0.0060 0.0433 0.0929 0.165(7) Uiso 0.746(14) 1 calc PR A 1
H59B H 0.0702 0.0921 0.1069 0.165(7) Uiso 0.746(14) 1 calc PR A 1
H59C H -0.0041 0.0713 0.1753 0.165(7) Uiso 0.746(14) 1 calc PR A 1
C60A C 0.1342(4) 0.03800(17) 0.1644(4) 0.096(7) Uiso 0.746(14) 1 d PD A 1
H60A H 0.1955 0.0386 0.1256 0.165(7) Uiso 0.746(14) 1 calc PR A 1
H60B H 0.1132 0.0038 0.1736 0.165(7) Uiso 0.746(14) 1 calc PR A 1
C61A C 0.1689(5) 0.0587(2) 0.2364(3) 0.094(7) Uiso 0.746(14) 1 d PD A 1
H61A H 0.2194 0.0362 0.2667 0.165(7) Uiso 0.746(14) 1 calc PR A 1
H61B H 0.1041 0.0652 0.2703 0.165(7) Uiso 0.746(14) 1 calc PR A 1
C62A C 0.2233(7) 0.1012(2) 0.2213(3) 0.092(7) Uiso 0.746(14) 1 d PD A 1
H62A H 0.1776 0.1215 0.1835 0.165(7) Uiso 0.746(14) 1 calc PR A 1
H62B H 0.2947 0.0942 0.1955 0.165(7) Uiso 0.746(14) 1 calc PR A 1
C63A C 0.2426(8) 0.1255(3) 0.2930(4) 0.135(9) Uiso 0.746(14) 1 d PD A 1
H63A H 0.1713 0.1324 0.3189 0.165(7) Uiso 0.746(14) 1 calc PR A 1
H63B H 0.2885 0.1053 0.3308 0.165(7) Uiso 0.746(14) 1 calc PR A 1
C64A C 0.2968(14) 0.1681(4) 0.2779(7) 0.102(8) Uiso 0.746(14) 1 d PD A 1
H64A H 0.2493 0.1888 0.2452 0.165(7) Uiso 0.746(14) 1 calc PR A 1
H64B H 0.3634 0.1613 0.2494 0.165(7) Uiso 0.746(14) 1 calc PR A 1
H64C H 0.3156 0.1839 0.3285 0.165(7) Uiso 0.746(14) 1 calc PR A 1
C59B C 0.0449(3) 0.0630(2) 0.1325(4) 0.105(6) Uiso 0.254(14) 1 d PD A 2
H59D H -0.0254 0.0628 0.1585 0.165(7) Uiso 0.254(14) 1 calc PR A 2
H59E H 0.0785 0.0316 0.1370 0.165(7) Uiso 0.254(14) 1 calc PR A 2
H59F H 0.0337 0.0712 0.0760 0.165(7) Uiso 0.254(14) 1 calc PR A 2
C60B C 0.1132(4) 0.0967(2) 0.1694(8) 0.096(7) Uiso 0.254(14) 1 d PD A 2
H60C H 0.0785 0.1092 0.2190 0.165(7) Uiso 0.254(14) 1 calc PR A 2
H60D H 0.1245 0.1242 0.1320 0.165(7) Uiso 0.254(14) 1 calc PR A 2
C61B C 0.2134(3) 0.07573(18) 0.1898(5) 0.094(7) Uiso 0.254(14) 1 d PD A 2
H61C H 0.2495 0.0643 0.1400 0.165(7) Uiso 0.254(14) 1 calc PR A 2
H61D H 0.2018 0.0474 0.2254 0.165(7) Uiso 0.254(14) 1 calc PR A 2
C62B C 0.2802(4) 0.1089(2) 0.2294(5) 0.092(7) Uiso 0.254(14) 1 d PD A 2
H62C H 0.3532 0.0941 0.2434 0.165(7) Uiso 0.254(14) 1 calc PR A 2
H62D H 0.2926 0.1371 0.1934 0.165(7) Uiso 0.254(14) 1 calc PR A 2
C63B C 0.2306(10) 0.1239(3) 0.2988(6) 0.135(9) Uiso 0.254(14) 1 d PD A 2
H63C H 0.1489 0.1249 0.2896 0.165(7) Uiso 0.254(14) 1 calc PR A 2
H63D H 0.2478 0.1009 0.3435 0.165(7) Uiso 0.254(14) 1 calc PR A 2
C64B C 0.269(3) 0.1691(6) 0.3197(14) 0.102(8) Uiso 0.254(14) 1 d PD A 2
H64D H 0.2428 0.1921 0.2801 0.165(7) Uiso 0.254(14) 1 calc PR A 2
H64E H 0.3481 0.1690 0.3219 0.165(7) Uiso 0.254(14) 1 calc PR A 2
H64F H 0.2420 0.1778 0.3718 0.165(7) Uiso 0.254(14) 1 calc PR A 2

loop_
_atom_site_aniso_label
_atom_site_aniso_U_11
_atom_site_aniso_U_22
_atom_site_aniso_U_33
_atom_site_aniso_U_23
_atom_site_aniso_U_13
_atom_site_aniso_U_12
W1 0.031(7) 0.032(7) 0.030(7) 0.004(6) -0.006(6) 0.001(6)
Y1 0.037(5) 0.023(5) 0.041(6) 0.003(4) 0.003(5) 0.003(4)
Y2 0.042(6) 0.036(6) 0.026(6) 0.000(5) 0.005(4) -0.003(4)
Y3 0.025(5) 0.030(5) 0.039(6) -0.009(5) -0.004(4) 0.000(4)
Y4 0.031(5) 0.019(5) 0.051(7) -0.005(4) 0.000(5) 0.008(4)
C1 0.051(3) 0.042(3) 0.053(4) -0.006(6) 0.012(6) -0.002(6)
C2 0.051(3) 0.042(3) 0.053(4) 0.007(6) -0.004(6) -0.006(6)
C3 0.051(3) 0.042(3) 0.053(4) 0.001(6) -0.006(6) 0.012(6)
C4 0.051(3) 0.042(3) 0.053(4) -0.012(6) 0.005(6) -0.014(6)
C5 0.051(3) 0.042(3) 0.053(4) -0.022(6) 0.025(6) -0.013(6)
C6 0.062(4) 0.049(4) 0.131(7) -0.034(8) 0.058(8) -0.015(7)
C7 0.062(4) 0.049(4) 0.131(7) 0.032(9) -0.015(9) -0.037(7)
C8 0.062(4) 0.049(4) 0.131(7) 0.001(9) -0.019(9) 0.015(7)
C9 0.062(4) 0.049(4) 0.131(7) -0.014(8) 0.061(7) -0.028(7)
C10 0.062(4) 0.049(4) 0.131(7) -0.045(8) 0.043(8) -0.013(7)
C11 0.041(3) 0.030(3) 0.051(3) -0.009(6) -0.004(6) 0.005(5)
C12 0.041(3) 0.030(3) 0.051(3) 0.003(6) 0.010(6) 0.009(5)
C13 0.041(3) 0.030(3) 0.051(3) 0.003(6) -0.004(6) -0.005(5)
C14 0.041(3) 0.030(3) 0.051(3) -0.005(6) -0.007(6) -0.002(5)
C15 0.041(3) 0.030(3) 0.051(3) -0.010(5) 0.014(6) -0.010(5)
C16 0.061(8) 0.035(7) 0.069(9) 0.000(6) 0.000(7) 0.014(6)
C17 0.060(8) 0.039(7) 0.062(8) 0.002(6) -0.016(7) 0.005(6)
C18 0.040(7) 0.049(8) 0.091(10) -0.024(7) 0.010(7) 0.003(6)
C19 0.031(6) 0.066(8) 0.040(7) -0.028(6) 0.009(5) -0.001(6)
Si1 0.037(11) 0.027(11) 0.095(17) -0.013(11) 0.012(11) 0.007(9)
C20 0.054(4) 0.033(4) 0.074(5) 0.004(6) 0.023(6) 0.005(5)
C21 0.054(4) 0.033(4) 0.074(5) -0.022(6) 0.000(7) -0.008(6)
C22 0.054(4) 0.033(4) 0.074(5) 0.008(6) -0.001(7) -0.012(6)
C23 0.045(3) 0.055(3) 0.047(3) 0.001(5) 0.005(5) 0.007(5)
C24 0.045(3) 0.055(3) 0.047(3) -0.010(6) 0.005(5) -0.009(5)
C25 0.045(3) 0.055(3) 0.047(3) 0.011(5) 0.001(5) -0.012(5)
C26 0.045(3) 0.055(3) 0.047(3) 0.016(5) 0.011(5) 0.016(5)
C27 0.045(3) 0.055(3) 0.047(3) 0.011(5) 0.016(5) 0.022(5)
C28 0.112(10) 0.027(7) 0.084(10) -0.021(7) 0.048(8) -0.012(7)
C29 0.068(9) 0.132(13) 0.072(10) 0.013(9) -0.026(8) -0.046(9)
C30 0.072(9) 0.135(13) 0.088(11) 0.046(10) 0.008(8) 0.044(9)
C31 0.086(9) 0.032(7) 0.077(9) -0.016(7) 0.028(8) -0.004(6)
Si2 0.036(11) 0.083(15) 0.066(14) -0.005(12) -0.018(10) 0.025(10)
C32 0.067(5) 0.097(6) 0.099(7) 0.010(9) -0.013(8) 0.004(8)
C33 0.067(5) 0.097(6) 0.099(7) 0.007(9) 0.033(8) 0.045(8)
C34 0.067(5) 0.097(6) 0.099(7) 0.045(9) 0.002(8) -0.026(8)
C35 0.034(3) 0.043(3) 0.050(3) -0.017(5) -0.001(5) 0.001(5)
C36 0.034(3) 0.043(3) 0.050(3) 0.000(5) 0.001(5) -0.003(5)
C37 0.034(3) 0.043(3) 0.050(3) 0.001(5) -0.010(5) 0.000(5)
C38 0.034(3) 0.043(3) 0.050(3) 0.011(5) -0.003(5) -0.011(5)
C39 0.034(3) 0.043(3) 0.050(3) -0.008(5) -0.009(5) 0.007(5)
C40 0.038(6) 0.019(6) 0.057(8) -0.003(5) -0.013(6) 0.001(5)
C41 0.067(9) 0.104(12) 0.030(8) -0.031(8) 0.008(7) -0.008(8)
C42 0.036(8) 0.098(12) 0.115(13) 0.067(11) -0.021(8) -0.006(7)
C43 0.046(7) 0.018(7) 0.110(12) -0.026(7) -0.010(7) -0.004(6)
Si3 0.030(11) 0.081(16) 0.054(14) -0.012(12) 0.016(10) 0.001(10)
C44 0.042(5) 0.132(9) 0.071(6) -0.049(9) 0.013(7) 0.012(8)
C45 0.042(5) 0.132(9) 0.071(6) 0.023(10) 0.005(7) 0.018(9)
C46 0.042(5) 0.132(9) 0.071(6) 0.014(10) -0.011(8) 0.005(9)
C47 0.038(2) 0.033(3) 0.041(3) 0.005(5) -0.009(5) 0.000(5)
C48 0.038(2) 0.033(3) 0.041(3) -0.001(5) -0.004(5) 0.003(5)
C49 0.038(2) 0.033(3) 0.041(3) 0.000(5) -0.016(5) 0.007(5)
C50 0.038(2) 0.033(3) 0.041(3) 0.002(5) -0.001(5) 0.001(5)
C51 0.038(2) 0.033(3) 0.041(3) 0.001(5) 0.005(5) -0.010(5)
C52 0.080(10) 0.061(9) 0.029(8) 0.002(6) 0.019(7) -0.006(7)
C53 0.077(10) 0.049(9) 0.100(13) -0.003(9) -0.030(9) 0.004(8)
C54 0.033(7) 0.045(8) 0.125(13) 0.033(8) 0.034(8) 0.013(6)
C55 0.092(10) 0.036(7) 0.026(7) 0.014(6) -0.003(7) -0.011(7)
Si4 0.041(10) 0.025(9) 0.061(11) 0.004(8) 0.009(9) -0.006(8)
C56 0.058(5) 0.033(4) 0.092(7) 0.022(7) 0.008(7) -0.007(6)
C57 0.058(5) 0.033(4) 0.092(7) 0.013(7) -0.011(8) 0.013(6)
C58 0.058(5) 0.033(4) 0.092(7) 0.002(7) 0.034(7) 0.015(6)
H1 0.070(10) 0.078(11) 0.069(11) 0.002(8) -0.002(8) -0.002(8)
H2 0.051(9) 0.048(9) 0.055(9) 0.002(8) 0.003(8) -0.001(7)
H3 0.047(9) 0.045(9) 0.053(9) -0.007(7) -0.003(7) -0.006(7)
H4 0.063(10) 0.063(10) 0.072(10) -0.004(8) 0.009(8) 0.004(8)
H5 0.057(9) 0.046(9) 0.052(9) 0.002(8) 0.000(8) 0.004(7)
H6 0.055(9) 0.056(9) 0.049(9) -0.001(8) 0.001(8) 0.004(8)
H7 0.046(9) 0.058(10) 0.055(9) -0.004(8) 0.010(7) -0.002(7)
H8 0.075(10) 0.084(11) 0.068(11) 0.006(8) -0.003(8) 0.001(8)
H9 0.076(10) 0.077(11) 0.076(11) 0.007(8) 0.008(8) 0.008(8)
H10 0.063(10) 0.072(10) 0.064(10) -0.013(8) -0.001(8) -0.005(8)
H11 0.056(9) 0.061(10) 0.052(9) 0.000(8) 0.011(8) 0.002(8)

loop_
_atom_type_symbol
_atom_type_description
_atom_type_scat_dispersion_real
_atom_type_scat_dispersion_imag
_atom_type_scat_source
C C 0.0000 0.0000 'International Tables Vol C Tables 4.2.6.8 and 6.1.1.4'
H H 0.0000 0.0000 'International Tables Vol C Tables 4.2.6.8 and 6.1.1.4'
Si Si 0.0000 0.0000 'International Tables Vol C Tables 4.2.6.8 and 6.1.1.4'
Y Y 0.0000 0.0000 'International Tables Vol C Tables 4.2.6.8 and 6.1.1.4'
W W 0.0000 0.0000 'International Tables Vol C Tables 4.2.6.8 and 6.1.1.4'

loop_
_geom_angle_atom_site_label_1
_geom_angle_atom_site_label_2
_geom_angle_atom_site_label_3
_geom_angle
C4 W1 C5 34.4(2)
C4 W1 C3 34.2(2)
C5 W1 C3 56.6(4)
C4 W1 C1 56.5(4)
C5 W1 C1 33.9(2)
C3 W1 C1 56.0(4)
C4 W1 C2 56.3(4)
C5 W1 C2 56.2(4)
C3 W1 C2 33.6(2)
C1 W1 C2 33.5(2)
C4 W1 Y1 117.1(6)
C5 W1 Y1 97.3(5)
C3 W1 Y1 151.0(7)
C1 W1 Y1 110.6(6)
C2 W1 Y1 143.6(6)
C4 W1 Y4 123.2(6)
C5 W1 Y4 152.5(6)
C3 W1 Y4 96.0(5)
C1 W1 Y4 130.3(6)
C2 W1 Y4 99.9(5)
Y1 W1 Y4 110.1(5)
C4 W1 Y3 176.9(7)
C5 W1 Y3 142.6(6)
C3 W1 Y3 147.8(6)
C1 W1 Y3 121.6(5)
C2 W1 Y3 123.9(5)
Y1 W1 Y3 60.7(3)
Y4 W1 Y3 59.9(3)
C4 W1 Y2 122.5(5)
C5 W1 Y2 139.2(6)
C3 W1 Y2 129.6(6)
C1 W1 Y2 170.4(6)
C2 W1 Y2 155.7(6)
Y1 W1 Y2 60.6(3)
Y4 W1 Y2 59.1(3)
Y3 W1 Y2 58.9(3)
C4 W1 H1 149.5(12)
C5 W1 H1 150.0(12)
C3 W1 H1 150.0(12)
C1 W1 H1 150.8(12)
C2 W1 H1 150.9(12)
Y1 W1 H1 53.0(10)
Y4 W1 H1 57.1(10)
Y3 W1 H1 31.5(9)
Y2 W1 H1 27.7(9)
C4 W1 H8 82.9(11)
C5 W1 H8 84.0(12)
C3 W1 H8 113.9(12)
C1 W1 H8 115.5(13)
C2 W1 H8 137.5(13)
Y1 W1 H8 44.5(11)
Y4 W1 H8 113.4(12)
Y3 W1 H8 96.2(11)
Y2 W1 H8 55.9(11)
H1 W1 H8 71.6(15)
C4 W1 H9 122.0(13)
C5 W1 H9 88.1(12)
C3 W1 H9 135.6(13)
C1 W1 H9 79.6(12)
C2 W1 H9 106.0(12)
Y1 W1 H9 43.2(11)
Y4 W1 H9 113.7(13)
Y3 W1 H9 54.9(12)
Y2 W1 H9 94.5(12)
H1 W1 H9 72.8(15)
H8 W1 H9 84.6(16)
C4 W1 H10 89.1(11)
C5 W1 H10 123.1(11)
C3 W1 H10 80.0(11)
C1 W1 H10 136.0(12)
C2 W1 H10 106.3(12)
Y1 W1 H10 109.4(11)
Y4 W1 H10 45.0(9)
Y3 W1 H10 93.7(10)
Y2 W1 H10 50.8(10)
H1 W1 H10 71.5(14)
H8 W1 H10 82.1(15)
H9 W1 H10 144.2(17)
C4 W1 H11 133.3(12)
C5 W1 H11 129.6(11)
C3 W1 H11 99.9(11)
C1 W1 H11 95.7(10)
C2 W1 H11 79.6(10)
Y1 W1 H11 107.4(10)
Y4 W1 H11 44.9(9)
Y3 W1 H11 48.2(9)
Y2 W1 H11 91.0(10)
H1 W1 H11 71.4(13)
H8 W1 H11 142.9(16)
H9 W1 H11 81.6(15)
H10 W1 H11 89.3(14)
C13 Y1 C12 31.29(13)
C13 Y1 C14 31.23(13)
C12 Y1 C14 51.5(2)
C13 Y1 C11 51.5(2)
C12 Y1 C11 31.08(13)
C14 Y1 C11 51.3(2)
C13 Y1 C15 51.4(2)
C12 Y1 C15 51.3(2)
C14 Y1 C15 31.00(13)
C11 Y1 C15 30.91(13)
C13 Y1 W1 168.7(5)
C12 Y1 W1 152.6(5)
C14 Y1 W1 137.5(5)
C11 Y1 W1 126.2(5)
C15 Y1 W1 119.9(5)
C13 Y1 Y3 114.2(4)
C12 Y1 Y3 140.0(4)
C14 Y1 Y3 112.9(3)
C11 Y1 Y3 163.9(4)
C15 Y1 Y3 136.8(4)
W1 Y1 Y3 66.2(4)
C13 Y1 Y2 123.3(4)
C12 Y1 Y2 113.0(3)
C14 Y1 Y2 153.0(4)
C11 Y1 Y2 129.5(4)
C15 Y1 Y2 160.4(4)
W1 Y1 Y2 67.5(4)
Y3 Y1 Y2 62.4(3)
C13 Y1 H1 151.6(8)
C12 Y1 H1 153.4(8)
C14 Y1 H1 151.5(8)
C11 Y1 H1 154.5(8)
C15 Y1 H1 153.2(8)
W1 Y1 H1 34.6(7)
Y3 Y1 H1 41.5(7)
Y2 Y1 H1 40.5(7)
C13 Y1 H2 99.8(7)
C12 Y1 H2 109.9(7)
C14 Y1 H2 119.9(7)
C11 Y1 H2 140.4(7)
C15 Y1 H2 150.0(7)
W1 Y1 H2 87.3(7)
Y3 Y1 H2 39.8(6)
Y2 Y1 H2 38.2(6)
H1 Y1 H2 52.6(9)
C13 Y1 H4 89.1(8)
C12 Y1 H4 120.2(8)
C14 Y1 H4 79.3(8)
C11 Y1 H4 130.5(8)
C15 Y1 H4 103.0(8)
W1 Y1 H4 86.2(9)
Y3 Y1 H4 34.3(8)
Y2 Y1 H4 95.4(8)
H1 Y1 H4 73.2(10)
H2 Y1 H4 63.7(10)
C13 Y1 H5 101.7(7)
C12 Y1 H5 81.1(7)
C14 Y1 H5 131.4(8)
C11 Y1 H5 94.9(7)
C15 Y1 H5 125.8(8)
W1 Y1 H5 89.4(7)
Y3 Y1 H5 95.5(7)
Y2 Y1 H5 34.7(7)
H1 Y1 H5 72.8(9)
H2 Y1 H5 61.4(9)
H4 Y1 H5 125.0(11)
C13 Y1 H8 153.8(9)
C12 Y1 H8 122.8(8)
C14 Y1 H8 145.2(9)
C11 Y1 H8 104.5(8)
C15 Y1 H8 115.0(9)
W1 Y1 H8 31.6(8)
Y3 Y1 H8 90.8(8)
Y2 Y1 H8 60.4(8)
H1 Y1 H8 50.2(10)
H2 Y1 H8 94.7(10)
H4 Y1 H8 116.9(11)
H5 Y1 H8 66.6(10)
C13 Y1 H9 138.5(8)
C12 Y1 H9 154.2(9)
C14 Y1 H9 109.3(8)
C11 Y1 H9 125.1(9)
C15 Y1 H9 103.0(9)
W1 Y1 H9 31.0(8)
Y3 Y1 H9 58.7(8)
Y2 Y1 H9 91.2(8)
H1 Y1 H9 51.1(10)
H2 Y1 H9 94.5(10)
H4 Y1 H9 63.1(11)
H5 Y1 H9 119.2(11)
H8 Y1 H9 60.7(11)
C23 Y2 C27 31.44(13)
C23 Y2 C24 31.25(13)
C27 Y2 C24 51.4(2)
C23 Y2 C26 51.2(2)
C27 Y2 C26 30.81(14)
C24 Y2 C26 50.7(2)
C23 Y2 C25 51.0(2)
C27 Y2 C25 50.8(2)
C24 Y2 C25 30.55(13)
C26 Y2 C25 30.33(13)
C23 Y2 Y4 127.3(4)
C27 Y2 Y4 156.4(4)
C24 Y2 Y4 105.0(3)
C26 Y2 Y4 139.0(4)
C25 Y2 Y4 111.0(4)
C23 Y2 Y1 132.1(4)
C27 Y2 Y1 105.8(3)
C24 Y2 Y1 156.0(4)
C26 Y2 Y1 106.4(4)
C25 Y2 Y1 132.1(4)
Y4 Y2 Y1 97.8(3)
C23 Y2 Y3 157.0(4)
C27 Y2 Y3 135.3(4)
C24 Y2 Y3 130.0(4)
C26 Y2 Y3 108.5(3)
C25 Y2 Y3 106.2(3)
Y4 Y2 Y3 58.2(2)
Y1 Y2 Y3 58.0(3)
C23 Y2 W1 143.6(4)
C27 Y2 W1 146.9(4)
C24 Y2 W1 151.3(4)
C26 Y2 W1 158.0(4)
C25 Y2 W1 162.0(4)
Y4 Y2 W1 53.4(3)
Y1 Y2 W1 51.9(3)
Y3 Y2 W1 59.2(3)
C23 Y2 H1 165.1(9)
C27 Y2 H1 151.9(9)
C24 Y2 H1 156.2(9)
C26 Y2 H1 141.6(8)
C25 Y2 H1 143.5(8)
Y4 Y2 H1 51.7(8)
Y1 Y2 H1 46.1(8)
Y3 Y2 H1 37.9(7)
W1 Y2 H1 21.5(8)
C23 Y2 H2 132.8(8)
C27 Y2 H2 102.6(7)
C24 Y2 H2 127.2(8)
C26 Y2 H2 83.1(7)
C25 Y2 H2 96.6(7)
Y4 Y2 H2 93.8(7)
Y1 Y2 H2 42.4(7)
Y3 Y2 H2 35.6(6)
W1 Y2 H2 77.3(7)
H1 Y2 H2 58.5(10)
C23 Y2 H3 130.5(7)
C27 Y2 H3 132.6(8)
C24 Y2 H3 99.3(7)
C26 Y2 H3 102.3(7)
C25 Y2 H3 84.6(7)
Y4 Y2 H3 43.1(7)
Y1 Y2 H3 92.2(7)
Y3 Y2 H3 34.2(6)
W1 Y2 H3 77.5(7)
H1 Y2 H3 60.9(10)
H2 Y2 H3 62.9(9)
C23 Y2 H5 98.3(7)
C27 Y2 H5 75.3(7)
C24 Y2 H5 126.3(8)
C26 Y2 H5 87.5(7)
C25 Y2 H5 117.8(8)
Y4 Y2 H5 127.8(7)
Y1 Y2 H5 34.0(7)
Y3 Y2 H5 90.5(7)
W1 Y2 H5 75.1(7)
H1 Y2 H5 77.5(10)
H2 Y2 H5 64.2(9)
H3 Y2 H5 124.3(10)
C23 Y2 H6 91.9(7)
C27 Y2 H6 122.6(7)
C24 Y2 H6 74.4(7)
C26 Y2 H6 122.1(8)
C25 Y2 H6 92.5(7)
Y4 Y2 H6 35.5(6)
Y1 Y2 H6 129.5(7)
Y3 Y2 H6 91.9(7)
W1 Y2 H6 78.3(7)
H1 Y2 H6 84.7(10)
H2 Y2 H6 127.0(10)
H3 Y2 H6 66.3(9)
H5 Y2 H6 147.5(10)
C35 Y3 C39 31.91(13)
C35 Y3 C36 31.61(13)
C39 Y3 C36 52.04(19)
C35 Y3 C38 51.8(2)
C39 Y3 C38 31.13(13)
C36 Y3 C38 51.1(2)
C35 Y3 C37 51.5(2)
C39 Y3 C37 51.2(2)
C36 Y3 C37 30.74(13)
C38 Y3 C37 30.51(13)
C35 Y3 Y4 127.2(4)
C39 Y3 Y4 156.6(4)
C36 Y3 Y4 104.6(3)
C38 Y3 Y4 138.4(4)
C37 Y3 Y4 110.5(3)
C35 Y3 Y1 128.2(4)
C39 Y3 Y1 104.3(3)
C36 Y3 Y1 156.3(4)
C38 Y3 Y1 109.3(3)
C37 Y3 Y1 137.0(4)
Y4 Y3 Y1 99.1(3)
C35 Y3 Y2 162.0(4)
C39 Y3 Y2 136.8(4)
C36 Y3 Y2 135.2(4)
C38 Y3 Y2 111.5(4)
C37 Y3 Y2 111.0(3)
Y4 Y3 Y2 58.6(3)
Y1 Y3 Y2 59.5(3)
C35 Y3 W1 136.1(4)
C39 Y3 W1 143.5(4)
C36 Y3 W1 145.6(4)
C38 Y3 W1 162.4(4)
C37 Y3 W1 164.8(4)
Y4 Y3 W1 54.4(3)
Y1 Y3 W1 53.2(3)
Y2 Y3 W1 61.9(3)
C35 Y3 H1 160.2(9)
C39 Y3 H1 151.4(9)
C36 Y3 H1 156.6(8)
C38 Y3 H1 145.0(8)
C37 Y3 H1 147.6(8)
Y4 Y3 H1 52.0(8)
Y1 Y3 H1 47.1(8)
Y2 Y3 H1 37.7(8)
W1 Y3 H1 24.3(8)
C35 Y3 H2 135.6(7)
C39 Y3 H2 104.1(7)
C36 Y3 H2 133.2(8)
C38 Y3 H2 87.1(7)
C37 Y3 H2 102.5(7)
Y4 Y3 H2 93.6(7)
Y1 Y3 H2 43.6(7)
Y2 Y3 H2 35.1(6)
W1 Y3 H2 79.2(7)
H1 Y3 H2 58.0(10)
C35 Y3 H3 134.4(7)
C39 Y3 H3 134.4(8)
C36 Y3 H3 103.0(7)
C38 Y3 H3 103.4(7)
C37 Y3 H3 87.2(7)
Y4 Y3 H3 43.3(7)
Y1 Y3 H3 94.2(7)
Y2 Y3 H3 34.7(6)
W1 Y3 H3 80.1(7)
H1 Y3 H3 61.3(10)
H2 Y3 H3 62.9(9)
C35 Y3 H4 94.9(8)
C39 Y3 H4 74.3(8)
C36 Y3 H4 124.8(8)
C38 Y3 H4 90.3(8)
C37 Y3 H4 120.6(9)
Y4 Y3 H4 127.7(8)
Y1 Y3 H4 33.3(7)
Y2 Y3 H4 91.6(8)
W1 Y3 H4 74.1(8)
H1 Y3 H4 77.7(11)
H2 Y3 H4 66.1(10)
H3 Y3 H4 126.0(10)
C35 Y3 H7 92.7(7)
C39 Y3 H7 123.4(7)
C36 Y3 H7 73.8(7)
C38 Y3 H7 121.0(7)
C37 Y3 H7 91.0(7)
Y4 Y3 H7 34.5(6)
Y1 Y3 H7 128.8(7)
Y2 Y3 H7 91.8(7)
W1 Y3 H7 76.3(7)
H1 Y3 H7 83.6(10)
H2 Y3 H7 126.6(9)
H3 Y3 H7 66.6(9)
H4 Y3 H7 144.4(11)
C48 Y4 C49 31.04(14)
C48 Y4 C47 30.93(13)
C49 Y4 C47 51.1(2)
C48 Y4 C50 51.1(2)
C49 Y4 C50 30.91(13)
C47 Y4 C50 50.9(2)
C48 Y4 C51 50.98(19)
C49 Y4 C51 51.0(2)
C47 Y4 C51 30.74(13)
C50 Y4 C51 30.72(13)
C48 Y4 H1 156.1(7)
C49 Y4 H1 150.7(7)
C47 Y4 H1 157.1(7)
C50 Y4 H1 148.6(7)
C51 Y4 H1 152.1(7)
C48 Y4 W1 159.3(5)
C49 Y4 W1 161.9(5)
C47 Y4 W1 130.2(4)
C50 Y4 W1 132.2(5)
C51 Y4 W1 119.0(5)
H1 Y4 W1 34.0(7)
C48 Y4 Y3 134.7(4)
C49 Y4 Y3 110.4(3)
C47 Y4 Y3 161.3(4)
C50 Y4 Y3 112.3(3)
C51 Y4 Y3 138.3(4)
H1 Y4 Y3 41.6(6)
W1 Y4 Y3 65.8(3)
C48 Y4 Y2 115.0(4)
C49 Y4 Y2 127.9(4)
C47 Y4 Y2 128.3(4)
C50 Y4 Y2 158.0(4)
C51 Y4 Y2 158.4(4)
H1 Y4 Y2 41.3(6)
W1 Y4 Y2 67.6(4)
Y3 Y4 Y2 63.2(3)
C48 Y4 H1 156.1(7)
C49 Y4 H1 150.7(7)
C47 Y4 H1 157.1(7)
C50 Y4 H1 148.6(7)
C51 Y4 H1 152.1(7)
H1 Y4 H1 0.0(12)
W1 Y4 H1 34.0(7)
Y3 Y4 H1 41.6(6)
Y2 Y4 H1 41.3(6)
C48 Y4 H3 108.5(7)
C49 Y4 H3 101.1(6)
C47 Y4 H3 138.0(7)
C50 Y4 H3 123.0(7)
C51 Y4 H3 151.8(7)
H1 Y4 H3 52.6(8)
W1 Y4 H3 86.5(7)
Y3 Y4 H3 38.8(6)
Y2 Y4 H3 39.3(6)
H1 Y4 H3 52.6(8)
C48 Y4 H6 82.8(7)
C49 Y4 H6 106.5(8)
C47 Y4 H6 91.9(7)
C50 Y4 H6 133.8(8)
C51 Y4 H6 122.4(8)
H1 Y4 H6 75.5(9)
W1 Y4 H6 91.6(8)
Y3 Y4 H6 97.7(7)
Y2 Y4 H6 36.5(7)
H1 Y4 H6 75.5(9)
H3 Y4 H6 63.8(9)
C48 Y4 H7 112.0(8)
C49 Y4 H7 81.6(7)
C47 Y4 H7 127.0(8)
C50 Y4 H7 76.4(7)
C51 Y4 H7 103.0(8)
H1 Y4 H7 75.0(9)
W1 Y4 H7 87.3(8)
Y3 Y4 H7 36.0(7)
Y2 Y4 H7 97.7(8)
H1 Y4 H7 75.0(9)
H3 Y4 H7 63.9(9)
H6 Y4 H7 127.7(11)
C48 Y4 H10 130.1(8)
C49 Y4 H10 160.1(8)
C47 Y4 H10 109.5(8)
C50 Y4 H10 144.1(8)
C51 Y4 H10 116.0(8)
H1 Y4 H10 47.9(9)
W1 Y4 H10 32.1(7)
Y3 Y4 H10 89.1(7)
Y2 Y4 H10 57.3(7)
H1 Y4 H10 47.9(9)
H3 Y4 H10 91.9(9)
H6 Y4 H10 65.9(10)
H7 Y4 H10 117.9(10)
C48 Y4 H11 156.2(7)
C49 Y4 H11 131.4(7)
C47 Y4 H11 132.9(7)
C50 Y4 H11 105.9(7)
C51 Y4 H11 106.7(7)
H1 Y4 H11 47.5(9)
W1 Y4 H11 31.4(6)
Y3 Y4 H11 53.7(7)
Y2 Y4 H11 88.7(7)
H1 Y4 H11 47.5(9)
H3 Y4 H11 88.8(9)
H6 Y4 H11 120.2(10)
H7 Y4 H11 60.4(9)
H10 Y4 H11 63.0(9)
C5 C1 C2 108.0
C5 C1 C6 126.0
C2 C1 C6 126.0
C5 C1 W1 71.2(4)
C2 C1 W1 73.9(4)
C6 C1 W1 120.6(4)
C3 C2 C1 108.0
C3 C2 C7 126.0
C1 C2 C7 126.0
C3 C2 W1 71.8(4)
C1 C2 W1 72.6(4)
C7 C2 W1 121.4(4)
C2 C3 C4 108.0
C2 C3 C8 126.0
C4 C3 C8 126.0
C2 C3 W1 74.6(4)
C4 C3 W1 71.4(4)
C8 C3 W1 119.9(4)
C5 C4 C3 108.0
C5 C4 C9 126.0
C3 C4 C9 126.0
C5 C4 W1 73.2(4)
C3 C4 W1 74.5(4)
C9 C4 W1 118.2(4)
C4 C5 C1 108.0
C4 C5 C10 126.0
C1 C5 C10 126.0
C4 C5 W1 72.4(4)
C1 C5 W1 74.9(4)
C10 C5 W1 118.7(4)
C1 C6 H6A 109.5
C1 C6 H6B 109.5
H6A C6 H6B 109.5
C1 C6 H6C 109.5
H6A C6 H6C 109.5
H6B C6 H6C 109.5
C2 C7 H7A 109.5
C2 C7 H7B 109.5
H7A C7 H7B 109.5
C2 C7 H7C 109.5
H7A C7 H7C 109.5
H7B C7 H7C 109.5
C3 C8 H8A 109.5
C3 C8 H8B 109.5
H8A C8 H8B 109.5
C3 C8 H8C 109.5
H8A C8 H8C 109.5
H8B C8 H8C 109.5
C4 C9 H9A 109.5
C4 C9 H9B 109.5
H9A C9 H9B 109.5
C4 C9 H9C 109.5
H9A C9 H9C 109.5
H9B C9 H9C 109.5
C5 C10 H10A 109.5
C5 C10 H10B 109.5
H10A C10 H10B 109.5
C5 C10 H10C 109.5
H10A C10 H10C 109.5
H10B C10 H10C 109.5
C12 C11 C15 108.0
C12 C11 Si1 125.5(4)
C15 C11 Si1 125.6(3)
C12 C11 Y1 73.5(3)
C15 C11 Y1 74.8(3)
Si1 C11 Y1 126.1(4)
C11 C12 C13 108.0
C11 C12 C16 131.6(5)
C13 C12 C16 120.1(5)
C11 C12 Y1 75.4(3)
C13 C12 Y1 74.0(3)
C16 C12 Y1 121.0(6)
C12 C13 C14 108.0
C12 C13 C17 126.2(5)
C14 C13 C17 125.6(5)
C12 C13 Y1 74.7(3)
C14 C13 Y1 75.1(3)
C17 C13 Y1 119.7(6)
C15 C14 C13 108.0
C15 C14 C18 124.1(6)
C13 C14 C18 127.3(6)
C15 C14 Y1 75.3(3)
C13 C14 Y1 73.7(3)
C18 C14 Y1 124.2(6)
C14 C15 C11 108.0
C14 C15 C19 121.9(5)
C11 C15 C19 128.8(5)
C14 C15 Y1 73.7(3)
C11 C15 Y1 74.3(3)
C19 C15 Y1 128.0(6)
C12 C16 H16A 109.5
C12 C16 H16B 109.5
H16A C16 H16B 109.5
C12 C16 H16C 109.5
H16A C16 H16C 109.5
H16B C16 H16C 109.5
C13 C17 H17A 109.5
C13 C17 H17B 109.5
H17A C17 H17B 109.5
C13 C17 H17C 109.5
H17A C17 H17C 109.5
H17B C17 H17C 109.5
C14 C18 H18A 109.5
C14 C18 H18B 109.5
H18A C18 H18B 109.5
C14 C18 H18C 109.5
H18A C18 H18C 109.5
H18B C18 H18C 109.5
C15 C19 H19A 109.5
C15 C19 H19B 109.5
H19A C19 H19B 109.5
C15 C19 H19C 109.5
H19A C19 H19C 109.5
H19B C19 H19C 109.5
C11 Si1 C20 108.2(5)
C11 Si1 C22 106.7(5)
C20 Si1 C22 106.5(6)
C11 Si1 C21 120.5(6)
C20 Si1 C21 108.4(6)
C22 Si1 C21 105.6(6)
Si1 C20 H20A 109.5
Si1 C20 H20B 109.5
H20A C20 H20B 109.5
Si1 C20 H20C 109.5
H20A C20 H20C 109.5
H20B C20 H20C 109.5
Si1 C21 H21A 109.5
Si1 C21 H21B 109.5
H21A C21 H21B 109.5
Si1 C21 H21C 109.5
H21A C21 H21C 109.5
H21B C21 H21C 109.5
Si1 C22 H22A 109.5
Si1 C22 H22B 109.5
H22A C22 H22B 109.5
Si1 C22 H22C 109.5
H22A C22 H22C 109.5
H22B C22 H22C 109.5
C24 C23 C27 108.0
C24 C23 Si2 129.8(4)
C27 C23 Si2 121.6(4)
C24 C23 Y2 76.5(4)
C27 C23 Y2 75.3(3)
Si2 C23 Y2 107.7(5)
C25 C24 C23 108.0
C25 C24 C28 124.2(7)
C23 C24 C28 126.6(6)
C25 C24 Y2 77.1(3)
C23 C24 Y2 72.2(3)
C28 C24 Y2 126.5(7)
C26 C25 C24 108.0
C26 C25 C29 123.7(7)
C24 C25 C29 128.1(7)
C26 C25 Y2 74.2(3)
C24 C25 Y2 72.4(3)
C29 C25 Y2 124.1(7)
C25 C26 C27 108.0
C25 C26 C30 128.4(7)
C27 C26 C30 123.4(7)
C25 C26 Y2 75.5(3)
C27 C26 Y2 71.8(3)
C30 C26 Y2 122.0(7)
C26 C27 C23 108.0
C26 C27 C31 126.1(6)
C23 C27 C31 125.4(6)
C26 C27 Y2 77.4(3)
C23 C27 Y2 73.2(3)
C31 C27 Y2 121.8(7)
C24 C28 H28A 109.5
C24 C28 H28B 109.5
H28A C28 H28B 109.5
C24 C28 H28C 109.5
H28A C28 H28C 109.5
H28B C28 H28C 109.5
C25 C29 H29A 109.5
C25 C29 H29B 109.5
H29A C29 H29B 109.5
C25 C29 H29C 109.5
H29A C29 H29C 109.5
H29B C29 H29C 109.5
C26 C30 H30A 109.5
C26 C30 H30B 109.5
H30A C30 H30B 109.5
C26 C30 H30C 109.5
H30A C30 H30C 109.5
H30B C30 H30C 109.5
C27 C31 H31A 109.5
C27 C31 H31B 109.5
H31A C31 H31B 109.5
C27 C31 H31C 109.5
H31A C31 H31C 109.5
H31B C31 H31C 109.5
C34 Si2 C33 101.1(7)
C34 Si2 C32 115.8(7)
C33 Si2 C32 107.7(7)
C34 Si2 C23 109.1(6)
C33 Si2 C23 110.4(6)
C32 Si2 C23 112.1(6)
Si2 C32 H32A 109.5
Si2 C32 H32B 109.5
H32A C32 H32B 109.5
Si2 C32 H32C 109.5
H32A C32 H32C 109.5
H32B C32 H32C 109.5
Si2 C33 H33A 109.5
Si2 C33 H33B 109.5
H33A C33 H33B 109.5
Si2 C33 H33C 109.5
H33A C33 H33C 109.5
H33B C33 H33C 109.5
Si2 C34 H34A 109.5
Si2 C34 H34B 109.5
H34A C34 H34B 109.5
Si2 C34 H34C 109.5
H34A C34 H34C 109.5
H34B C34 H34C 109.5
C39 C35 C36 108.0
C39 C35 Si3 129.9(3)
C36 C35 Si3 121.8(3)
C39 C35 Y3 75.2(3)
C36 C35 Y3 77.0(3)
Si3 C35 Y3 109.6(4)
C37 C36 C35 108.0
C37 C36 C40 123.8(5)
C35 C36 C40 127.5(5)
C37 C36 Y3 77.4(3)
C35 C36 Y3 71.4(3)
C40 C36 Y3 124.7(5)
C38 C37 C36 108.0
C38 C37 C41 124.6(6)
C36 C37 C41 127.1(6)
C38 C37 Y3 73.7(3)
C36 C37 Y3 71.9(3)
C41 C37 Y3 125.1(6)
C37 C38 C39 108.0
C37 C38 C42 122.4(6)
C39 C38 C42 129.3(6)
C37 C38 Y3 75.7(3)
C39 C38 Y3 71.0(3)
C42 C38 Y3 123.8(6)
C35 C39 C38 108.0
C35 C39 C43 125.2(6)
C38 C39 C43 126.1(6)
C35 C39 Y3 72.9(3)
C38 C39 Y3 77.9(3)
C43 C39 Y3 123.0(6)
C36 C40 H40A 109.5
C36 C40 H40B 109.5
H40A C40 H40B 109.5
C36 C40 H40C 109.5
H40A C40 H40C 109.5
H40B C40 H40C 109.5
C37 C41 H41A 109.5
C37 C41 H41B 109.5
H41A C41 H41B 109.5
C37 C41 H41C 109.5
H41A C41 H41C 109.5
H41B C41 H41C 109.5
C38 C42 H42A 109.5
C38 C42 H42B 109.5
H42A C42 H42B 109.5
C38 C42 H42C 109.5
H42A C42 H42C 109.5
H42B C42 H42C 109.5
C39 C43 H43A 109.5
C39 C43 H43B 109.5
H43A C43 H43B 109.5
C39 C43 H43C 109.5
H43A C43 H43C 109.5
H43B C43 H43C 109.5
C44 Si3 C45 105.0(7)
C44 Si3 C46 106.4(9)
C45 Si3 C46 106.1(7)
C44 Si3 C35 113.8(6)
C45 Si3 C35 112.6(8)
C46 Si3 C35 112.4(6)
Si3 C44 H44A 109.5
Si3 C44 H44B 109.5
H44A C44 H44B 109.5
Si3 C44 H44C 109.5
H44A C44 H44C 109.5
H44B C44 H44C 109.5
Si3 C45 H45A 109.5
Si3 C45 H45B 109.5
H45A C45 H45B 109.5
Si3 C45 H45C 109.5
H45A C45 H45C 109.5
H45B C45 H45C 109.5
Si3 C46 H46A 109.5
Si3 C46 H46B 109.5
H46A C46 H46B 109.5
Si3 C46 H46C 109.5
H46A C46 H46C 109.5
H46B C46 H46C 109.5
C48 C47 C51 108.0
C48 C47 Si4 123.3(3)
C51 C47 Si4 127.3(3)
C48 C47 Y4 73.8(4)
C51 C47 Y4 75.2(3)
Si4 C47 Y4 127.4(4)
C49 C48 C47 108.0
C49 C48 C52 120.4(5)
C47 C48 C52 131.3(5)
C49 C48 Y4 74.5(3)
C47 C48 Y4 75.3(4)
C52 C48 Y4 121.0(6)
C48 C49 C50 108.0
C48 C49 C53 124.3(6)
C50 C49 C53 127.4(6)
C48 C49 Y4 74.4(3)
C50 C49 Y4 75.3(4)
C53 C49 Y4 121.3(6)
C51 C50 C49 108.0
C51 C50 C54 123.0(6)
C49 C50 C54 128.7(6)
C51 C50 Y4 75.1(3)
C49 C50 Y4 73.8(4)
C54 C50 Y4 122.0(6)
C50 C51 C47 108.0
C50 C51 C55 122.1(6)
C47 C51 C55 128.6(6)
C50 C51 Y4 74.2(3)
C47 C51 Y4 74.1(3)
C55 C51 Y4 127.6(6)
C48 C52 H52A 109.5
C48 C52 H52B 109.5
H52A C52 H52B 109.5
C48 C52 H52C 109.5
H52A C52 H52C 109.5
H52B C52 H52C 109.5
C49 C53 H53A 109.5
C49 C53 H53B 109.5
H53A C53 H53B 109.5
C49 C53 H53C 109.5
H53A C53 H53C 109.5
H53B C53 H53C 109.5
C50 C54 H54A 109.5
C50 C54 H54B 109.5
H54A C54 H54B 109.5
C50 C54 H54C 109.5
H54A C54 H54C 109.5
H54B C54 H54C 109.5
C51 C55 H55A 109.5
C51 C55 H55B 109.5
H55A C55 H55B 109.5
C51 C55 H55C 109.5
H55A C55 H55C 109.5
H55B C55 H55C 109.5
C47 Si4 C58 106.5(6)
C47 Si4 C56 107.0(6)
C58 Si4 C56 107.9(6)
C47 Si4 C57 114.3(6)
C58 Si4 C57 108.6(6)
C56 Si4 C57 112.3(7)
Si4 C56 H56A 109.5
Si4 C56 H56B 109.5
H56A C56 H56B 109.5
Si4 C56 H56C 109.5
H56A C56 H56C 109.5
H56B C56 H56C 109.5
Si4 C57 H57A 109.5
Si4 C57 H57B 109.5
H57A C57 H57B 109.5
Si4 C57 H57C 109.5
H57A C57 H57C 109.5
H57B C57 H57C 109.5
Si4 C58 H58A 109.5
Si4 C58 H58B 109.5
H58A C58 H58B 109.5
Si4 C58 H58C 109.5
H58A C58 H58C 109.5
H58B C58 H58C 109.5
C59A C60A C61A 109.6(2)
C59A C60A H60A 109.8
C61A C60A H60A 109.8
C59A C60A H60B 109.8
C61A C60A H60B 109.8
H60A C60A H60B 108.2
C60A C61A C62A 109.6(2)
C60A C61A H61A 109.8
C62A C61A H61A 109.8
C60A C61A H61B 109.8
C62A C61A H61B 109.8
H61A C61A H61B 108.2
C61A C62A C63A 109.5(2)
C61A C62A H62A 109.8
C63A C62A H62A 109.8
C61A C62A H62B 109.8
C63A C62A H62B 109.8
H62A C62A H62B 108.2
C64A C63A C62A 109.5(2)
C64A C63A H63A 109.8
C62A C63A H63A 109.8
C64A C63A H63B 109.8
C62A C63A H63B 109.8
H63A C63A H63B 108.2
C61B C60B H60C 109.8
C61B C60B H60D 109.8
H60C C60B H60D 108.2
C60B C61B C62B 109.5(2)
C60B C61B H61C 109.8
C62B C61B H61C 109.8
C60B C61B H61D 109.8
C62B C61B H61D 109.8
H61C C61B H61D 108.2
C63B C62B C61B 109.5(2)
C63B C62B H62C 109.8
C61B C62B H62C 109.8
C63B C62B H62D 109.8
C61B C62B H62D 109.8
H62C C62B H62D 108.2
C64B C63B C62B 109.5(2)
C64B C63B H63C 109.8
C62B C63B H63C 109.8
C64B C63B H63D 109.8
C62B C63B H63D 109.8
H63C C63B H63D 108.2
C63B C64B H64D 109.5
C63B C64B H64E 109.5
H64D C64B H64E 109.5
C63B C64B H64F 109.5
H64D C64B H64F 109.5
H64E C64B H64F 109.5

loop_
_geom_bond_atom_site_label_1
_geom_bond_atom_site_label_2
_geom_bond_distance
W1 C4 2.360(16)
W1 C5 2.371(16)
W1 C3 2.400(16)
W1 C1 2.418(16)
W1 C2 2.435(16)
W1 Y1 3.184(17)
W1 Y4 3.243(18)
W1 Y3 3.639(18)
W1 Y2 3.735(18)
W1 H1 1.81(3)
W1 H8 1.72(3)
W1 H9 1.70(3)
W1 H10 1.77(3)
W1 H11 1.74(3)
Y1 C13 2.629(12)
Y1 C12 2.638(12)
Y1 C14 2.647(12)
Y1 C11 2.661(12)
Y1 C15 2.667(12)
Y1 Y3 3.469(13)
Y1 Y2 3.523(13)
Y1 H1 2.54(3)
Y1 H2 2.41(3)
Y1 H4 2.06(3)
Y1 H5 2.11(3)
Y1 H8 2.30(3)
Y1 H9 2.26(3)
Y2 C23 2.607(11)
Y2 C27 2.634(12)
Y2 C24 2.662(12)
Y2 C26 2.705(12)
Y2 C25 2.722(12)
Y2 Y4 3.466(13)
Y2 Y3 3.625(13)
Y2 H1 2.29(3)
Y2 H2 2.21(2)
Y2 H3 2.21(2)
Y2 H5 2.15(3)
Y2 H6 2.17(3)
Y3 C35 2.568(10)
Y3 C39 2.597(11)
Y3 C36 2.640(11)
Y3 C38 2.685(12)
Y3 C37 2.711(12)
Y3 Y4 3.451(12)
Y3 H1 2.30(3)
Y3 H2 2.24(2)
Y3 H3 2.18(2)
Y3 H4 2.11(3)
Y3 H7 2.15(3)
Y4 C48 2.653(12)
Y4 C49 2.654(12)
Y4 C47 2.672(11)
Y4 C50 2.675(12)
Y4 C51 2.686(12)
Y4 H1 2.72(3)
Y4 H1 2.72(3)
Y4 H3 2.39(3)
Y4 H6 2.12(3)
Y4 H7 2.07(2)
Y4 H10 2.35(3)
Y4 H11 2.36(3)
C1 C5 1.398(2)
C1 C2 1.399(2)
C1 C6 1.487(2)
C2 C3 1.399(2)
C2 C7 1.487(2)
C3 C4 1.399(2)
C3 C8 1.487(2)
C4 C5 1.398(2)
C4 C9 1.487(2)
C5 C10 1.487(2)
C6 H6A 1.0590
C6 H6B 1.0590
C6 H6C 1.0590
C7 H7A 1.0590
C7 H7B 1.0590
C7 H7C 1.0590
C8 H8A 1.0590
C8 H8B 1.0590
C8 H8C 1.0590
C9 H9A 1.0590
C9 H9B 1.0590
C9 H9C 1.0590
C10 H10A 1.0590
C10 H10B 1.0590
C10 H10C 1.0590
C11 C12 1.4200
C11 C15 1.4200
C11 Si1 1.839(11)
C12 C13 1.4200
C12 C16 1.532(5)
C13 C14 1.4200
C13 C17 1.533(6)
C14 C15 1.4200
C14 C18 1.532(5)
C15 C19 1.533(5)
C16 H16A 1.0590
C16 H16B 1.0590
C16 H16C 1.0590
C17 H17A 1.0590
C17 H17B 1.0590
C17 H17C 1.0590
C18 H18A 1.0590
C18 H18B 1.0590
C18 H18C 1.0590
C19 H19A 1.0590
C19 H19B 1.0590
C19 H19C 1.0590
Si1 C20 1.894(8)
Si1 C22 1.894(8)
Si1 C21 1.894(8)
C20 H20A 1.0590
C20 H20B 1.0590
C20 H20C 1.0590
C21 H21A 1.0590
C21 H21B 1.0590
C21 H21C 1.0590
C22 H22A 1.0590
C22 H22B 1.0590
C22 H22C 1.0590
C23 C24 1.4200
C23 C27 1.4200
C23 Si2 1.888(9)
C24 C25 1.4200
C24 C28 1.486(6)
C25 C26 1.4200
C25 C29 1.486(6)
C26 C27 1.4200
C26 C30 1.486(6)
C27 C31 1.486(6)
C28 H28A 1.0590
C28 H28B 1.0590
C28 H28C 1.0590
C29 H29A 1.0590
C29 H29B 1.0590
C29 H29C 1.0590
C30 H30A 1.0590
C30 H30B 1.0590
C30 H30C 1.0590
C31 H31A 1.0590
C31 H31B 1.0590
C31 H31C 1.0590
Si2 C34 1.863(8)
Si2 C33 1.863(8)
Si2 C32 1.863(8)
C32 H32A 1.0590
C32 H32B 1.0590
C32 H32C 1.0590
C33 H33A 1.0590
C33 H33B 1.0590
C33 H33C 1.0590
C34 H34A 1.0590
C34 H34B 1.0590
C34 H34C 1.0590
C35 C39 1.4200
C35 C36 1.4200
C35 Si3 1.932(16)
C36 C37 1.4200
C36 C40 1.508(5)
C37 C38 1.4200
C37 C41 1.509(5)
C38 C39 1.4200
C38 C42 1.508(5)
C39 C43 1.508(5)
C40 H40A 1.0590
C40 H40B 1.0590
C40 H40C 1.0590
C41 H41A 1.0590
C41 H41B 1.0590
C41 H41C 1.0590
C42 H42A 1.0590
C42 H42B 1.0590
C42 H42C 1.0590
C43 H43A 1.0590
C43 H43B 1.0590
C43 H43C 1.0590
Si3 C44 1.849(10)
Si3 C45 1.849(10)
Si3 C46 1.850(10)
C44 H44A 1.0590
C44 H44B 1.0590
C44 H44C 1.0590
C45 H45A 1.0590
C45 H45B 1.0590
C45 H45C 1.0590
C46 H46A 1.0590
C46 H46B 1.0590
C46 H46C 1.0590
C47 C48 1.4200
C47 C51 1.4200
C47 Si4 1.867(13)
C48 C49 1.4200
C48 C52 1.491(2)
C49 C50 1.4200
C49 C53 1.490(2)
C50 C51 1.4200
C50 C54 1.489(2)
C51 C55 1.492(2)
C52 H52A 1.0590
C52 H52B 1.0590
C52 H52C 1.0590
C53 H53A 1.0590
C53 H53B 1.0590
C53 H53C 1.0590
C54 H54A 1.0590
C54 H54B 1.0590
C54 H54C 1.0590
C55 H55A 1.0590
C55 H55B 1.0590
C55 H55C 1.0590
Si4 C58 1.882(8)
Si4 C56 1.882(8)
Si4 C57 1.883(8)
C56 H56A 1.0590
C56 H56B 1.0590
C56 H56C 1.0590
C57 H57A 1.0590
C57 H57B 1.0590
C57 H57C 1.0590
C58 H58A 1.0590
C58 H58B 1.0590
C58 H58C 1.0590
C59A C60A 1.509(2)
C59A H59A 1.0590
C59A H59B 1.0590
C59A H59C 1.0590
C60A C61A 1.509(2)
C60A H60A 1.0920
C60A H60B 1.0920
C61A C62A 1.510(2)
C61A H61A 1.0920
C61A H61B 1.0920
C62A C63A 1.510(2)
C62A H62A 1.0920
C62A H62B 1.0920
C63A C64A 1.510(2)
C63A H63A 1.0920
C63A H63B 1.0920
C64A H64A 1.0590
C64A H64B 1.0590
C64A H64C 1.0590
C60B C61B 1.510(2)
C60B H60C 1.0920
C60B H60D 1.0920
C61B C62B 1.510(2)
C61B H61C 1.0920
C61B H61D 1.0920
C62B C63B 1.510(2)
C62B H62C 1.0920
C62B H62D 1.0920
C63B C64B 1.510(2)
C63B H63C 1.0920
C63B H63D 1.0920
C64B H64D 1.0530
C64B H64E 1.0530
C64B H64F 1.0530
